data_7156853
loop_
_publ_author_name
'Wu, Yufeng'
'Tian, Bing'
'Hu, Chao'
'Sekine, Kohei'
'Rudolph, Matthias'
'Rominger, Frank'
'Hashmi, A Stephen K'

_publ_section_title
;
 Chemodivergent reaction of azomethine imines and 2H-azirines for the
 synthesis of nitrogen-containing scaffolds.
;
_journal_issue 22
_journal_name_full 'Organic &amp; biomolecular chemistry'
_journal_page_first 5505
_journal_page_last 5508
_journal_paper_doi 10.1039/c9ob00740g
_journal_volume 17
_journal_year 2019
_chemical_formula_sum 'C17 H12 Br N3 O'
_chemical_formula_weight 354.21
_space_group_crystal_system monoclinic
_space_group_IT_number 15
_space_group_name_Hall '-C 2yc'
_space_group_name_H-M_alt 'C 1 2/c 1'
_symmetry_space_group_name_Hall '-C 2yc'
_symmetry_space_group_name_H-M 'C 1 2/c 1'
_atom_sites_solution_hydrogens geom
_audit_creation_method SHELXL-2018/3
_audit_update_record
;
2019-03-13 deposited with the CCDC.    2019-05-07 downloaded from the CCDC.
;
_cell_angle_alpha 90
_cell_angle_beta 94.9609(12)
_cell_angle_gamma 90
_cell_formula_units_Z 8
_cell_length_a 21.9776(14)
_cell_length_b 8.2312(5)
_cell_length_c 15.9421(11)
_cell_measurement_reflns_used 4513
_cell_measurement_temperature 200(2)
_cell_measurement_theta_max 25.60
_cell_measurement_theta_min 2.56
_cell_volume 2873.2(3)
_computing_cell_refinement 'Bruker SAINT'
_computing_data_collection 'Bruker APEX2'
_computing_data_reduction 'Bruker SAINT'
_computing_molecular_graphics 'Bruker SHELXTL'
_computing_publication_material 'Bruker SHELXTL'
_computing_structure_refinement 'SHELXL-2018/3 (Sheldrick, 2018)'
_computing_structure_solution 'SHELXT-2014 (Sheldrick 2014)'
_diffrn_ambient_temperature 200(2)
_diffrn_measured_fraction_theta_full 1.000
_diffrn_measured_fraction_theta_max 1.000
_diffrn_measurement_device_type 'Bruker APEX-II Quazar area detector'
_diffrn_measurement_method '\f and \w scans'
_diffrn_radiation_type MoK\a
_diffrn_radiation_wavelength 0.71073
_diffrn_reflns_av_R_equivalents 0.0485
_diffrn_reflns_av_unetI/netI 0.0420
_diffrn_reflns_Laue_measured_fraction_full 1.000
_diffrn_reflns_Laue_measured_fraction_max 1.000
_diffrn_reflns_limit_h_max 30
_diffrn_reflns_limit_h_min -28
_diffrn_reflns_limit_k_max 11
_diffrn_reflns_limit_k_min -11
_diffrn_reflns_limit_l_max 22
_diffrn_reflns_limit_l_min -22
_diffrn_reflns_number 18168
_diffrn_reflns_point_group_measured_fraction_full 1.000
_diffrn_reflns_point_group_measured_fraction_max 1.000
_diffrn_reflns_theta_full 25.242
_diffrn_reflns_theta_max 29.641
_diffrn_reflns_theta_min 1.860
_diffrn_source 'ImuS microsource'
_exptl_absorpt_coefficient_mu 2.866
_exptl_absorpt_correction_T_max 0.8622
_exptl_absorpt_correction_T_min 0.7567
_exptl_absorpt_correction_type multi-scan
_exptl_absorpt_process_details
;
Sheldrick, G. M. (2008). <i>SADABS</i>. University of G\"ottingen, Germany.
;
_exptl_crystal_colour yellow
_exptl_crystal_density_diffrn 1.638
_exptl_crystal_description plank
_exptl_crystal_F_000 1424
_exptl_crystal_size_max 0.222
_exptl_crystal_size_mid 0.187
_exptl_crystal_size_min 0.080
_refine_diff_density_max 0.497
_refine_diff_density_min -0.395
_refine_diff_density_rms 0.070
_refine_ls_extinction_method none
_refine_ls_goodness_of_fit_ref 1.023
_refine_ls_hydrogen_treatment constr
_refine_ls_matrix_type full
_refine_ls_number_parameters 199
_refine_ls_number_reflns 4052
_refine_ls_number_restraints 0
_refine_ls_restrained_S_all 1.023
_refine_ls_R_factor_all 0.0639
_refine_ls_R_factor_gt 0.0372
_refine_ls_shift/su_max 0.002
_refine_ls_shift/su_mean 0.000
_refine_ls_structure_factor_coef Fsqd
_refine_ls_weighting_details 'w=1/[\s^2^(Fo^2^)+(0.0355P)^2^+2.1838P] where P=(Fo^2^+2Fc^2^)/3'
_refine_ls_weighting_scheme calc
_refine_ls_wR_factor_gt 0.0774
_refine_ls_wR_factor_ref 0.0860
_reflns_Friedel_coverage 0.000
_reflns_number_gt 2908
_reflns_number_total 4052
_reflns_threshold_expression 'I > 2\s(I)'
_cod_data_source_file c9ob00740g2.cif
_cod_data_source_block yw6
_cod_depositor_comments 'Adding full bibliography for 7156851--7156854.cif.'
_cod_database_code 7156853
_shelx_shelxl_version_number 2018/3
_shelx_space_group_comment
; 
The symmetry employed for this shelxl refinement is uniquely defined 
by the following loop, which should always be used as a source of 
symmetry information in preference to the above space-group names. 
They are only intended as comments. 
;
_shelx_estimated_absorpt_t_min 0.569
_shelx_estimated_absorpt_t_max 0.803

loop_
_space_group_symop_operation_xyz
'x, y, z'
'-x, y, -z+1/2'
'x+1/2, y+1/2, z'
'-x+1/2, y+1/2, -z+1/2'
'-x, -y, -z'
'x, -y, z-1/2'
'-x+1/2, -y+1/2, -z'
'x+1/2, -y+1/2, z-1/2'

loop_
_atom_site_label
_atom_site_type_symbol
_atom_site_fract_x
_atom_site_fract_y
_atom_site_fract_z
_atom_site_U_iso_or_equiv
_atom_site_adp_type
_atom_site_occupancy
_atom_site_site_symmetry_order
_atom_site_calc_flag
_atom_site_refinement_flags_posn
_atom_site_refinement_flags_adp
Br1 Br 0.24503(2) 0.21891(3) 0.73664(2) 0.04076(10) Uani 1 1 d . .
C1 C 0.44225(10) 0.6171(2) 0.57531(13) 0.0243(4) Uani 1 1 d . .
C2 C 0.44722(10) 0.6328(3) 0.48351(13) 0.0268(5) Uani 1 1 d . .
O2 O 0.41406(8) 0.5583(2) 0.43028(10) 0.0375(4) Uani 1 1 d . .
N3 N 0.49269(8) 0.7343(2) 0.45914(12) 0.0268(4) Uani 1 1 d . .
N5 N 0.52694(8) 0.7751(2) 0.60036(11) 0.0262(4) Uani 1 1 d . .
C4 C 0.53114(10) 0.7990(2) 0.51680(13) 0.0241(4) Uani 1 1 d . .
N6 N 0.48209(8) 0.6847(2) 0.62960(11) 0.0272(4) Uani 1 1 d . .
C7 C 0.57648(11) 0.8221(3) 0.66396(14) 0.0359(6) Uani 1 1 d . .
H7A H 0.609532 0.740169 0.665543 0.043 Uiso 1 1 calc R U
H7B H 0.560684 0.825659 0.720241 0.043 Uiso 1 1 calc R U
C8 C 0.60146(12) 0.9858(3) 0.64333(15) 0.0377(6) Uani 1 1 d . .
H8A H 0.638622 1.008414 0.681150 0.045 Uiso 1 1 calc R U
H8B H 0.570862 1.070626 0.652828 0.045 Uiso 1 1 calc R U
C11 C 0.39399(10) 0.5205(3) 0.61208(14) 0.0253(5) Uani 1 1 d . .
C12 C 0.40161(10) 0.4783(3) 0.69748(14) 0.0281(5) Uani 1 1 d . .
H12 H 0.437795 0.510077 0.730280 0.034 Uiso 1 1 calc R U
C13 C 0.35743(10) 0.3913(3) 0.73493(14) 0.0295(5) Uani 1 1 d . .
H13 H 0.362938 0.364035 0.793002 0.035 Uiso 1 1 calc R U
C14 C 0.30519(10) 0.3445(3) 0.68659(14) 0.0279(5) Uani 1 1 d . .
C15 C 0.29601(10) 0.3836(3) 0.60239(15) 0.0319(5) Uani 1 1 d . .
H15 H 0.259700 0.350653 0.570206 0.038 Uiso 1 1 calc R U
C16 C 0.34034(11) 0.4715(3) 0.56504(15) 0.0298(5) Uani 1 1 d . .
H16 H 0.334228 0.498731 0.507009 0.036 Uiso 1 1 calc R U
C31 C 0.58109(10) 0.9044(3) 0.49250(13) 0.0255(5) Uani 1 1 d . .
C32 C 0.61687(11) 0.9922(3) 0.55307(14) 0.0296(5) Uani 1 1 d . .
C33 C 0.66389(11) 1.0897(3) 0.52841(15) 0.0341(5) Uani 1 1 d . .
H33 H 0.688361 1.149675 0.569553 0.041 Uiso 1 1 calc R U
C34 C 0.67535(11) 1.1001(3) 0.44472(16) 0.0361(6) Uani 1 1 d . .
H34 H 0.707995 1.165438 0.428553 0.043 Uiso 1 1 calc R U
C35 C 0.63899(12) 1.0147(3) 0.38440(15) 0.0358(6) Uani 1 1 d . .
H35 H 0.646484 1.023002 0.326754 0.043 Uiso 1 1 calc R U
C36 C 0.59203(11) 0.9179(3) 0.40756(14) 0.0308(5) Uani 1 1 d . .
H36 H 0.567105 0.860429 0.365879 0.037 Uiso 1 1 calc R U

loop_
_atom_site_aniso_label
_atom_site_aniso_U_11
_atom_site_aniso_U_22
_atom_site_aniso_U_33
_atom_site_aniso_U_23
_atom_site_aniso_U_13
_atom_site_aniso_U_12
Br1 0.03183(14) 0.04095(15) 0.05070(17) 0.00507(12) 0.01050(11) -0.00495(11)
C1 0.0254(11) 0.0227(11) 0.0247(11) -0.0017(8) 0.0004(9) 0.0046(9)
C2 0.0284(11) 0.0267(11) 0.0247(11) -0.0002(9) -0.0012(9) 0.0051(9)
O2 0.0379(10) 0.0455(11) 0.0278(9) -0.0064(7) -0.0038(7) -0.0047(8)
N3 0.0291(10) 0.0287(10) 0.0224(9) 0.0001(7) 0.0009(7) 0.0038(8)
N5 0.0269(9) 0.0300(9) 0.0216(9) 0.0007(8) 0.0011(7) -0.0034(8)
C4 0.0281(11) 0.0214(11) 0.0229(10) 0.0008(8) 0.0023(8) 0.0082(9)
N6 0.0283(10) 0.0301(10) 0.0234(9) 0.0005(7) 0.0038(8) -0.0026(8)
C7 0.0371(13) 0.0463(15) 0.0234(12) 0.0039(10) -0.0037(10) -0.0105(11)
C8 0.0398(14) 0.0442(14) 0.0284(13) 0.0020(11) -0.0017(10) -0.0110(12)
C11 0.0254(11) 0.0219(10) 0.0283(11) -0.0018(9) 0.0013(9) 0.0028(9)
C12 0.0272(11) 0.0288(11) 0.0280(12) -0.0040(9) 0.0005(9) -0.0001(9)
C13 0.0331(12) 0.0293(12) 0.0264(11) -0.0018(9) 0.0041(9) 0.0020(10)
C14 0.0257(11) 0.0222(10) 0.0368(13) -0.0004(9) 0.0075(9) 0.0020(9)
C15 0.0253(12) 0.0313(13) 0.0383(13) -0.0026(10) -0.0021(10) 0.0000(10)
C16 0.0306(12) 0.0285(12) 0.0294(12) 0.0011(9) -0.0027(10) 0.0017(10)
C31 0.0279(11) 0.0228(11) 0.0263(11) 0.0023(9) 0.0042(9) 0.0069(9)
C32 0.0315(12) 0.0279(12) 0.0293(12) 0.0082(9) 0.0024(9) 0.0041(10)
C33 0.0301(12) 0.0341(12) 0.0379(13) 0.0052(11) 0.0009(10) -0.0029(10)
C34 0.0347(13) 0.0338(13) 0.0414(14) 0.0108(11) 0.0117(11) 0.0014(11)
C35 0.0449(15) 0.0338(13) 0.0305(13) 0.0061(10) 0.0137(11) 0.0082(11)
C36 0.0402(13) 0.0268(11) 0.0263(11) 0.0016(9) 0.0075(10) 0.0044(10)

loop_
_atom_type_symbol
_atom_type_description
_atom_type_scat_dispersion_real
_atom_type_scat_dispersion_imag
_atom_type_scat_source
C C 0.0033 0.0016 'International Tables Vol C Tables 4.2.6.8 and 6.1.1.4'
H H 0.0000 0.0000 'International Tables Vol C Tables 4.2.6.8 and 6.1.1.4'
N N 0.0061 0.0033 'International Tables Vol C Tables 4.2.6.8 and 6.1.1.4'
O O 0.0106 0.0060 'International Tables Vol C Tables 4.2.6.8 and 6.1.1.4'
Br Br -0.2901 2.4595 'International Tables Vol C Tables 4.2.6.8 and 6.1.1.4'

loop_
_geom_angle_atom_site_label_1
_geom_angle_atom_site_label_2
_geom_angle_atom_site_label_3
_geom_angle
N6 C1 C2 121.10(19)
N6 C1 C11 115.37(19)
C2 C1 C11 123.50(19)
O2 C2 N3 120.3(2)
O2 C2 C1 123.1(2)
N3 C2 C1 116.50(19)
C4 N3 C2 119.17(18)
N6 N5 C4 122.17(18)
N6 N5 C7 115.16(17)
C4 N5 C7 121.89(19)
N3 C4 N5 122.4(2)
N3 C4 C31 120.34(19)
N5 C4 C31 117.23(19)
C1 N6 N5 118.38(18)
N5 C7 C8 110.31(19)
N5 C7 H7A 109.6
C8 C7 H7A 109.6
N5 C7 H7B 109.6
C8 C7 H7B 109.6
H7A C7 H7B 108.1
C7 C8 C32 110.9(2)
C7 C8 H8A 109.5
C32 C8 H8A 109.5
C7 C8 H8B 109.5
C32 C8 H8B 109.5
H8A C8 H8B 108.0
C16 C11 C12 118.2(2)
C16 C11 C1 122.6(2)
C12 C11 C1 119.1(2)
C13 C12 C11 121.2(2)
C13 C12 H12 119.4
C11 C12 H12 119.4
C14 C13 C12 119.0(2)
C14 C13 H13 120.5
C12 C13 H13 120.5
C15 C14 C13 121.6(2)
C15 C14 Br1 119.05(17)
C13 C14 Br1 119.38(17)
C14 C15 C16 119.4(2)
C14 C15 H15 120.3
C16 C15 H15 120.3
C15 C16 C11 120.7(2)
C15 C16 H16 119.7
C11 C16 H16 119.7
C32 C31 C36 119.7(2)
C32 C31 C4 120.70(19)
C36 C31 C4 119.6(2)
C33 C32 C31 119.4(2)
C33 C32 C8 121.6(2)
C31 C32 C8 118.9(2)
C34 C33 C32 120.7(2)
C34 C33 H33 119.7
C32 C33 H33 119.7
C33 C34 C35 119.7(2)
C33 C34 H34 120.1
C35 C34 H34 120.1
C36 C35 C34 120.4(2)
C36 C35 H35 119.8
C34 C35 H35 119.8
C35 C36 C31 120.0(2)
C35 C36 H36 120.0
C31 C36 H36 120.0

loop_
_geom_bond_atom_site_label_1
_geom_bond_atom_site_label_2
_geom_bond_distance
Br1 C14 1.907(2)
C1 N6 1.302(3)
C1 C2 1.483(3)
C1 C11 1.486(3)
C2 O2 1.233(3)
C2 N3 1.384(3)
N3 C4 1.307(3)
N5 N6 1.350(2)
N5 C4 1.358(3)
N5 C7 1.474(3)
C4 C31 1.477(3)
C7 C8 1.502(3)
C7 H7A 0.9900
C7 H7B 0.9900
C8 C32 1.507(3)
C8 H8A 0.9900
C8 H8B 0.9900
C11 C16 1.401(3)
C11 C12 1.401(3)
C12 C13 1.383(3)
C12 H12 0.9500
C13 C14 1.381(3)
C13 H13 0.9500
C14 C15 1.378(3)
C15 C16 1.389(3)
C15 H15 0.9500
C16 H16 0.9500
C31 C32 1.393(3)
C31 C36 1.400(3)
C32 C33 1.392(3)
C33 C34 1.382(3)
C33 H33 0.9500
C34 C35 1.387(4)
C34 H34 0.9500
C35 C36 1.379(3)
C35 H35 0.9500
C36 H36 0.9500

loop_
_geom_torsion_atom_site_label_1
_geom_torsion_atom_site_label_2
_geom_torsion_atom_site_label_3
_geom_torsion_atom_site_label_4
_geom_torsion
N6 C1 C2 O2 172.9(2)
C11 C1 C2 O2 -4.9(3)
N6 C1 C2 N3 -5.7(3)
C11 C1 C2 N3 176.56(18)
O2 C2 N3 C4 -173.1(2)
C1 C2 N3 C4 5.5(3)
C2 N3 C4 N5 -2.4(3)
C2 N3 C4 C31 178.41(18)
N6 N5 C4 N3 -1.1(3)
C7 N5 C4 N3 168.3(2)
N6 N5 C4 C31 178.15(18)
C7 N5 C4 C31 -12.5(3)
C2 C1 N6 N5 2.5(3)
C11 C1 N6 N5 -179.57(18)
C4 N5 N6 C1 0.9(3)
C7 N5 N6 C1 -169.1(2)
N6 N5 C7 C8 -147.3(2)
C4 N5 C7 C8 42.7(3)
N5 C7 C8 C32 -50.4(3)
N6 C1 C11 C16 164.9(2)
C2 C1 C11 C16 -17.2(3)
N6 C1 C11 C12 -14.1(3)
C2 C1 C11 C12 163.8(2)
C16 C11 C12 C13 -0.3(3)
C1 C11 C12 C13 178.7(2)
C11 C12 C13 C14 0.5(3)
C12 C13 C14 C15 -0.5(3)
C12 C13 C14 Br1 178.14(16)
C13 C14 C15 C16 0.2(3)
Br1 C14 C15 C16 -178.39(17)
C14 C15 C16 C11 0.0(3)
C12 C11 C16 C15 0.0(3)
C1 C11 C16 C15 -178.9(2)
N3 C4 C31 C32 170.8(2)
N5 C4 C31 C32 -8.4(3)
N3 C4 C31 C36 -8.3(3)
N5 C4 C31 C36 172.5(2)
C36 C31 C32 C33 -1.3(3)
C4 C31 C32 C33 179.6(2)
C36 C31 C32 C8 175.5(2)
C4 C31 C32 C8 -3.6(3)
C7 C8 C32 C33 -149.6(2)
C7 C8 C32 C31 33.6(3)
C31 C32 C33 C34 0.0(4)
C8 C32 C33 C34 -176.7(2)
C32 C33 C34 C35 1.1(4)
C33 C34 C35 C36 -0.9(4)
C34 C35 C36 C31 -0.5(4)
C32 C31 C36 C35 1.6(3)
C4 C31 C36 C35 -179.3(2)
